data_4073364
loop_
_publ_author_name
'Esteruelas, Miguel A.'
'L\'opez, Ana M.'
'O\~nate, Enrique'

_publ_section_title
;
 \a-Substituted Alkenyl and \a-Disubstituted Alkylidene Complexes with the
 OsCl(CO)(PiPr3)2Skeleton
;
_journal_issue 13
_journal_name_full Organometallics
_journal_page_first 3260
_journal_paper_doi 10.1021/om7002915
_journal_volume 26
_journal_year 2007
_chemical_formula_sum 'C33 H54 B Cl F4 O Os P2'
_chemical_formula_weight 841.16
_chemical_name_systematic
; 
 ? 
;
_space_group_IT_number 2
_symmetry_cell_setting triclinic
_symmetry_space_group_name_Hall '-P 1'
_symmetry_space_group_name_H-M 'P -1'
_atom_sites_solution_hydrogens geom
_atom_sites_solution_primary direct
_atom_sites_solution_secondary difmap
_audit_creation_method SHELXL-97
_cell_angle_alpha 77.7070(10)
_cell_angle_beta 71.2330(10)
_cell_angle_gamma 75.9950(10)
_cell_formula_units_Z 2
_cell_length_a 10.9250(6)
_cell_length_b 11.9094(6)
_cell_length_c 14.9060(8)
_cell_measurement_reflns_used 9541
_cell_measurement_temperature 100(2)
_cell_measurement_theta_max 27
_cell_measurement_theta_min 2
_cell_volume 1762.37(16)
_computing_cell_refinement 'SAINT+ v. 6.1 (Bruker AXS, 2000)'
_computing_data_collection 'SMART v. 5.625 (Bruker AXS, 2000)'
_computing_data_reduction 'SAINT+ v. 6.1 (Bruker AXS, 2000)'
_computing_molecular_graphics 'XP, SHELXTL v. 6.1 (Bruker, 2000)'
_computing_publication_material 'XCIF, SHELXTL v. 6.1 (Bruker, 2000)'
_computing_structure_refinement 'SHELXL-97 (Sheldrick, 1997)'
_computing_structure_solution 'SHELXS-97 (Sheldrick, 1990)'
_diffrn_ambient_temperature 100(2)
_diffrn_detector_area_resol_mean 8.26
_diffrn_measured_fraction_theta_full 0.978
_diffrn_measured_fraction_theta_max 0.915
_diffrn_measurement_device_type 'Bruker SMART APEX CCD system'
_diffrn_measurement_method '\w rotations with narrow frames'
_diffrn_radiation_monochromator graphite
_diffrn_radiation_source 'fine-focus sealed tube'
_diffrn_radiation_type MoK\a
_diffrn_radiation_wavelength 0.71073
_diffrn_reflns_av_R_equivalents 0.0272
_diffrn_reflns_av_sigmaI/netI 0.0545
_diffrn_reflns_limit_h_max 14
_diffrn_reflns_limit_h_min -14
_diffrn_reflns_limit_k_max 15
_diffrn_reflns_limit_k_min -15
_diffrn_reflns_limit_l_max 19
_diffrn_reflns_limit_l_min -18
_diffrn_reflns_number 21367
_diffrn_reflns_theta_full 27.50
_diffrn_reflns_theta_max 28.48
_diffrn_reflns_theta_min 1.78
_diffrn_standards_number 'no decay'
_exptl_absorpt_coefficient_mu 3.831
_exptl_absorpt_correction_T_max 0.602
_exptl_absorpt_correction_T_min 0.513
_exptl_absorpt_correction_type multi-scan
_exptl_absorpt_process_details
;
 Absorption correction performed with SADABS program. This is based on the
 method of Blessing: Blessing, R. H., Acta Crystallogr., Sect. A 1995, 51, 33.
  
 SADABS: Area-Detector Absorption Correction. Bruker-AXS 
  within SAINT+ package, v. 6.1 (2000).
;
_exptl_crystal_colour yellow
_exptl_crystal_density_diffrn 1.585
_exptl_crystal_density_method 'not measured'
_exptl_crystal_description 'irregular block'
_exptl_crystal_F_000 848
_exptl_crystal_size_max 0.24
_exptl_crystal_size_mid 0.12
_exptl_crystal_size_min 0.10
_refine_diff_density_max 1.834
_refine_diff_density_min -0.774
_refine_diff_density_rms 0.116
_refine_ls_extinction_method none
_refine_ls_goodness_of_fit_ref 0.962
_refine_ls_hydrogen_treatment constr
_refine_ls_matrix_type full
_refine_ls_number_parameters 432
_refine_ls_number_reflns 8151
_refine_ls_number_restraints 75
_refine_ls_restrained_S_all 0.958
_refine_ls_R_factor_all 0.0317
_refine_ls_R_factor_gt 0.0269
_refine_ls_shift/su_max 0.018
_refine_ls_shift/su_mean 0.001
_refine_ls_structure_factor_coef Fsqd
_refine_ls_weighting_details 'calc w=1/[\s^2^(Fo^2^)+(0.0249P)^2^+0.0000P] where P=(Fo^2^+2Fc^2^)/3'
_refine_ls_weighting_scheme calc
_refine_ls_wR_factor_gt 0.0564
_refine_ls_wR_factor_ref 0.0569
_reflns_number_gt 7047
_reflns_number_total 8151
_reflns_threshold_expression >2sigma(I)
_cod_data_source_file om7002915-file002.cif
_cod_data_source_block mae70a1s
_cod_database_code 4073364

loop_
_symmetry_equiv_pos_as_xyz
'x, y, z'
'-x, -y, -z'

loop_
_atom_site_label
_atom_site_type_symbol
_atom_site_fract_x
_atom_site_fract_y
_atom_site_fract_z
_atom_site_U_iso_or_equiv
_atom_site_adp_type
_atom_site_occupancy
_atom_site_symmetry_multiplicity
_atom_site_calc_flag
_atom_site_refinement_flags
_atom_site_disorder_assembly
_atom_site_disorder_group
Os Os 0.560164(13) 0.785575(12) 0.735507(9) 0.01561(4) Uani 1 1 d . A .
P1 P 0.74350(8) 0.78342(7) 0.58725(6) 0.01774(19) Uani 1 1 d . . .
P2 P 0.34314(8) 0.75126(8) 0.84140(6) 0.02039(19) Uani 1 1 d D . .
Cl Cl 0.44539(8) 0.93316(7) 0.64049(6) 0.02514(19) Uani 1 1 d . . .
F1 F 0.8984(3) 0.7027(2) 0.2280(2) 0.0787(10) Uani 1 1 d . . .
F2 F 0.8008(2) 0.5590(2) 0.32934(18) 0.0574(8) Uani 1 1 d . . .
F3 F 1.0017(2) 0.5742(2) 0.32523(17) 0.0530(7) Uani 1 1 d . . .
F4 F 0.9675(2) 0.5169(2) 0.20142(18) 0.0587(7) Uani 1 1 d . . .
O O 0.6774(2) 0.5394(2) 0.79952(16) 0.0216(5) Uani 1 1 d . A .
B B 0.9184(4) 0.5884(4) 0.2700(3) 0.0310(10) Uani 1 1 d . . .
C1 C 0.6119(3) 0.8495(3) 0.8200(2) 0.0206(7) Uani 1 1 d . . .
C2 C 0.6876(4) 0.7950(3) 0.8904(2) 0.0240(8) Uani 1 1 d . A .
C3 C 0.7959(3) 0.7048(3) 0.8723(2) 0.0227(8) Uani 1 1 d . . .
H3 H 0.8245 0.6773 0.8122 0.027 Uiso 1 1 calc R A .
C4 C 0.8631(4) 0.6539(3) 0.9397(2) 0.0265(8) Uani 1 1 d . A .
H4 H 0.9379 0.5933 0.9252 0.032 Uiso 1 1 calc R . .
C5 C 0.8212(4) 0.6916(3) 1.0283(3) 0.0324(9) Uani 1 1 d . . .
H5 H 0.8672 0.6572 1.0747 0.039 Uiso 1 1 calc R A .
C6 C 0.7136(5) 0.7783(3) 1.0482(3) 0.0420(11) Uani 1 1 d . A .
H6 H 0.6835 0.8030 1.1095 0.050 Uiso 1 1 calc R . .
C7 C 0.6480(5) 0.8305(3) 0.9811(3) 0.0404(11) Uani 1 1 d . . .
H7 H 0.5742 0.8919 0.9963 0.048 Uiso 1 1 calc R A .
C8 C 0.5496(3) 0.9791(3) 0.8239(3) 0.0228(8) Uani 1 1 d . A .
H8A H 0.4888 1.0011 0.7834 0.027 Uiso 1 1 calc R . .
H8B H 0.4951 0.9861 0.8906 0.027 Uiso 1 1 calc R . .
C9 C 0.6378(3) 1.0704(3) 0.7937(2) 0.0207(7) Uani 1 1 d . . .
C10 C 0.7571(3) 1.0550(3) 0.8120(3) 0.0263(8) Uani 1 1 d . A .
H10 H 0.7911 0.9824 0.8445 0.032 Uiso 1 1 calc R . .
C11 C 0.8280(4) 1.1455(3) 0.7833(3) 0.0320(9) Uani 1 1 d . . .
H11 H 0.9102 1.1340 0.7962 0.038 Uiso 1 1 calc R A .
C12 C 0.7802(4) 1.2517(3) 0.7363(3) 0.0320(9) Uani 1 1 d . A .
H12 H 0.8285 1.3135 0.7173 0.038 Uiso 1 1 calc R . .
C13 C 0.6625(4) 1.2671(3) 0.7173(3) 0.0334(9) Uani 1 1 d . . .
H13 H 0.6293 1.3396 0.6843 0.040 Uiso 1 1 calc R A .
C14 C 0.5912(4) 1.1776(3) 0.7459(3) 0.0284(8) Uani 1 1 d . A .
H14 H 0.5092 1.1897 0.7325 0.034 Uiso 1 1 calc R . .
C15 C 0.6350(3) 0.6367(3) 0.7780(2) 0.0183(7) Uani 1 1 d . . .
C16 C 0.7212(3) 0.6882(3) 0.5125(2) 0.0198(7) Uani 1 1 d . . .
H16 H 0.8050 0.6777 0.4594 0.024 Uiso 1 1 calc R . .
C17 C 0.6121(3) 0.7412(3) 0.4646(2) 0.0267(8) Uani 1 1 d . . .
H17A H 0.6038 0.6845 0.4290 0.040 Uiso 1 1 calc R . .
H17B H 0.6336 0.8121 0.4204 0.040 Uiso 1 1 calc R . .
H17C H 0.5288 0.7612 0.5136 0.040 Uiso 1 1 calc R . .
C18 C 0.7061(3) 0.5656(3) 0.5670(2) 0.0231(8) Uani 1 1 d . . .
H18A H 0.6218 0.5702 0.6172 0.035 Uiso 1 1 calc R . .
H18B H 0.7782 0.5336 0.5963 0.035 Uiso 1 1 calc R . .
H18C H 0.7087 0.5147 0.5225 0.035 Uiso 1 1 calc R . .
C19 C 0.9044(3) 0.7170(3) 0.6096(2) 0.0203(7) Uani 1 1 d . . .
H19 H 0.8881 0.6507 0.6631 0.024 Uiso 1 1 calc R . .
C20 C 0.9543(3) 0.8029(3) 0.6462(2) 0.0258(8) Uani 1 1 d . . .
H20A H 1.0203 0.7597 0.6788 0.039 Uiso 1 1 calc R . .
H20B H 0.8804 0.8459 0.6912 0.039 Uiso 1 1 calc R . .
H20C H 0.9940 0.8583 0.5920 0.039 Uiso 1 1 calc R . .
C21 C 1.0125(3) 0.6648(3) 0.5268(2) 0.0250(8) Uani 1 1 d . . .
H21A H 1.0390 0.7278 0.4748 0.037 Uiso 1 1 calc R . .
H21B H 0.9792 0.6107 0.5034 0.037 Uiso 1 1 calc R . .
H21C H 1.0886 0.6225 0.5492 0.037 Uiso 1 1 calc R . .
C22 C 0.7529(3) 0.9241(3) 0.5065(2) 0.0217(8) Uani 1 1 d . . .
H22 H 0.6700 0.9448 0.4868 0.026 Uiso 1 1 calc R . .
C23 C 0.7514(4) 1.0262(3) 0.5537(3) 0.0290(9) Uani 1 1 d . . .
H23A H 0.8348 1.0154 0.5687 0.044 Uiso 1 1 calc R . .
H23B H 0.6786 1.0296 0.6129 0.044 Uiso 1 1 calc R . .
H23C H 0.7397 1.0994 0.5098 0.044 Uiso 1 1 calc R . .
C24 C 0.8648(3) 0.9167(3) 0.4131(2) 0.0256(8) Uani 1 1 d . . .
H24A H 0.8510 0.9880 0.3677 0.038 Uiso 1 1 calc R . .
H24B H 0.8659 0.8486 0.3855 0.038 Uiso 1 1 calc R . .
H24C H 0.9490 0.9088 0.4263 0.038 Uiso 1 1 calc R . .
C25 C 0.2880(4) 0.6490(3) 0.7918(3) 0.0343(10) Uani 1 1 d . A .
H25 H 0.1929 0.6496 0.8265 0.041 Uiso 1 1 calc R . .
C26 C 0.3613(4) 0.5219(3) 0.8049(4) 0.0469(12) Uani 1 1 d . . .
H26A H 0.3283 0.4735 0.7756 0.070 Uiso 1 1 calc R A .
H26B H 0.3465 0.4924 0.8734 0.070 Uiso 1 1 calc R . .
H26C H 0.4557 0.5187 0.7740 0.070 Uiso 1 1 calc R . .
C27 C 0.2986(4) 0.6903(3) 0.6847(3) 0.0337(9) Uani 1 1 d . . .
H27A H 0.3916 0.6819 0.6476 0.051 Uiso 1 1 calc R A .
H27B H 0.2557 0.7725 0.6756 0.051 Uiso 1 1 calc R . .
H27C H 0.2553 0.6426 0.6629 0.051 Uiso 1 1 calc R . .
C28 C 0.2128(3) 0.8850(3) 0.8461(3) 0.0242(8) Uani 1 1 d . A .
H28 H 0.2404 0.9360 0.7833 0.029 Uiso 1 1 calc R . .
C29 C 0.2029(4) 0.9565(4) 0.9227(3) 0.0440(11) Uani 1 1 d . . .
H29A H 0.1542 1.0358 0.9091 0.066 Uiso 1 1 calc R A .
H29B H 0.2915 0.9605 0.9226 0.066 Uiso 1 1 calc R . .
H29C H 0.1566 0.9191 0.9857 0.066 Uiso 1 1 calc R . .
C30 C 0.0752(3) 0.8667(3) 0.8549(3) 0.0322(9) Uani 1 1 d . . .
H30A H 0.0415 0.8196 0.9167 0.048 Uiso 1 1 calc R A .
H30B H 0.0799 0.8260 0.8029 0.048 Uiso 1 1 calc R . .
H30C H 0.0161 0.9428 0.8507 0.048 Uiso 1 1 calc R . .
C31A C 0.3398(8) 0.6582(7) 0.9588(5) 0.0207(17) Uani 0.50 1 d PDU A 1
H31A H 0.3949 0.5807 0.9433 0.025 Uiso 0.50 1 calc PR A 1
C32A C 0.4041(7) 0.6998(7) 1.0186(5) 0.0253(15) Uani 0.50 1 d PDU A 1
H32A H 0.3604 0.7797 1.0302 0.038 Uiso 0.50 1 calc PR A 1
H32B H 0.4974 0.6987 0.9843 0.038 Uiso 0.50 1 calc PR A 1
H32C H 0.3963 0.6479 1.0799 0.038 Uiso 0.50 1 calc PR A 1
C33A C 0.2029(9) 0.6329(10) 1.0172(10) 0.029(3) Uani 0.519(12) 1 d PDU A 1
H33A H 0.2092 0.5790 1.0759 0.044 Uiso 0.50 1 calc PR A 1
H33B H 0.1686 0.5973 0.9790 0.044 Uiso 0.50 1 calc PR A 1
H33C H 0.1434 0.7062 1.0339 0.044 Uiso 0.50 1 calc PR A 1
C31B C 0.3293(7) 0.7115(7) 0.9725(5) 0.0213(17) Uani 0.50 1 d PDU A 2
H31B H 0.3317 0.7837 0.9954 0.026 Uiso 0.50 1 calc PR A 2
C32B C 0.4419(6) 0.6178(6) 0.9951(5) 0.0239(15) Uani 0.50 1 d PDU A 2
H32D H 0.4363 0.6110 1.0630 0.036 Uiso 0.50 1 calc PR A 2
H32E H 0.5260 0.6395 0.9555 0.036 Uiso 0.50 1 calc PR A 2
H32F H 0.4359 0.5427 0.9816 0.036 Uiso 0.50 1 calc PR A 2
C33B C 0.1971(9) 0.6752(9) 1.0299(9) 0.024(3) Uani 0.50 1 d PDU A 2
H33D H 0.1835 0.6139 1.0014 0.037 Uiso 0.50 1 calc PR A 2
H33E H 0.1258 0.7431 1.0285 0.037 Uiso 0.50 1 calc PR A 2
H33F H 0.1977 0.6453 1.0963 0.037 Uiso 0.50 1 calc PR A 2

loop_
_atom_site_aniso_label
_atom_site_aniso_U_11
_atom_site_aniso_U_22
_atom_site_aniso_U_33
_atom_site_aniso_U_23
_atom_site_aniso_U_13
_atom_site_aniso_U_12
Os 0.01687(7) 0.01403(7) 0.01397(7) -0.00050(5) -0.00074(5) -0.00564(5)
P1 0.0186(4) 0.0160(5) 0.0156(4) -0.0006(4) -0.0008(4) -0.0046(4)
P2 0.0180(4) 0.0229(5) 0.0192(5) 0.0022(4) -0.0038(4) -0.0084(4)
Cl 0.0222(4) 0.0233(5) 0.0221(4) 0.0043(4) -0.0020(4) -0.0025(4)
F1 0.126(3) 0.0427(18) 0.082(2) 0.0134(16) -0.063(2) -0.0173(18)
F2 0.0390(14) 0.088(2) 0.0536(16) -0.0403(15) 0.0067(12) -0.0286(14)
F3 0.0589(16) 0.0667(18) 0.0473(16) 0.0136(13) -0.0304(13) -0.0355(14)
F4 0.0560(16) 0.076(2) 0.0411(15) -0.0338(14) 0.0016(13) -0.0051(14)
O 0.0242(13) 0.0159(13) 0.0228(13) -0.0010(10) -0.0053(11) -0.0038(10)
B 0.030(2) 0.039(3) 0.025(2) -0.005(2) -0.007(2) -0.009(2)
C1 0.0220(18) 0.0170(18) 0.0183(17) -0.0004(14) 0.0052(14) -0.0125(14)
C2 0.035(2) 0.0194(19) 0.0194(18) -0.0007(15) -0.0040(16) -0.0155(16)
C3 0.0235(18) 0.028(2) 0.0183(18) -0.0005(15) -0.0031(15) -0.0147(16)
C4 0.028(2) 0.028(2) 0.024(2) 0.0016(16) -0.0058(16) -0.0145(16)
C5 0.054(3) 0.028(2) 0.025(2) 0.0098(17) -0.0214(19) -0.026(2)
C6 0.082(3) 0.026(2) 0.020(2) -0.0047(17) -0.015(2) -0.011(2)
C7 0.072(3) 0.021(2) 0.025(2) -0.0074(17) -0.014(2) 0.001(2)
C8 0.0223(18) 0.0213(19) 0.0248(19) -0.0068(15) -0.0037(15) -0.0052(15)
C9 0.0271(19) 0.0164(18) 0.0177(17) -0.0070(14) 0.0002(15) -0.0075(15)
C10 0.031(2) 0.022(2) 0.028(2) -0.0007(16) -0.0095(17) -0.0089(16)
C11 0.030(2) 0.031(2) 0.037(2) -0.0067(18) -0.0055(18) -0.0139(17)
C12 0.042(2) 0.023(2) 0.027(2) -0.0053(17) 0.0066(18) -0.0184(18)
C13 0.046(2) 0.017(2) 0.030(2) 0.0031(16) -0.0051(19) -0.0056(18)
C14 0.031(2) 0.021(2) 0.030(2) -0.0027(16) -0.0059(17) -0.0035(16)
C15 0.0134(16) 0.029(2) 0.0124(16) -0.0065(15) 0.0032(13) -0.0102(15)
C16 0.0234(18) 0.0188(18) 0.0163(17) -0.0051(14) -0.0032(14) -0.0033(14)
C17 0.031(2) 0.027(2) 0.0207(19) -0.0027(16) -0.0065(16) -0.0041(16)
C18 0.0277(19) 0.0203(19) 0.0200(18) -0.0045(15) -0.0034(15) -0.0052(15)
C19 0.0184(17) 0.0218(19) 0.0167(17) 0.0005(14) -0.0017(14) -0.0037(14)
C20 0.0229(19) 0.030(2) 0.0239(19) -0.0024(16) -0.0026(16) -0.0100(16)
C21 0.0199(18) 0.028(2) 0.0204(18) -0.0033(16) 0.0004(15) -0.0008(15)
C22 0.0249(18) 0.0163(18) 0.0191(18) 0.0019(14) -0.0028(15) -0.0035(15)
C23 0.037(2) 0.021(2) 0.025(2) 0.0023(16) -0.0035(17) -0.0118(17)
C24 0.028(2) 0.025(2) 0.0172(18) 0.0016(15) 0.0003(15) -0.0072(16)
C25 0.0205(19) 0.023(2) 0.065(3) -0.010(2) -0.017(2) -0.0048(16)
C26 0.034(2) 0.026(2) 0.085(4) -0.002(2) -0.022(2) -0.0123(19)
C27 0.030(2) 0.034(2) 0.042(2) -0.0166(19) -0.0084(19) -0.0075(18)
C28 0.0183(17) 0.024(2) 0.026(2) -0.0027(16) -0.0001(15) -0.0049(15)
C29 0.025(2) 0.053(3) 0.055(3) -0.029(2) 0.006(2) -0.016(2)
C30 0.0209(19) 0.034(2) 0.040(2) -0.0108(19) -0.0045(17) -0.0033(17)
C31A 0.023(3) 0.021(4) 0.016(3) 0.005(3) -0.001(3) -0.012(3)
C32A 0.027(4) 0.030(4) 0.018(4) 0.002(3) -0.002(3) -0.015(3)
C33A 0.025(4) 0.033(7) 0.029(5) 0.005(5) -0.004(3) -0.014(4)
C31B 0.021(3) 0.022(4) 0.019(4) -0.001(3) -0.001(3) -0.009(3)
C32B 0.028(3) 0.024(4) 0.017(3) 0.002(3) -0.004(3) -0.009(3)
C33B 0.028(3) 0.024(6) 0.016(4) 0.007(4) -0.002(3) -0.010(4)

loop_
_atom_type_symbol
_atom_type_description
_atom_type_scat_dispersion_real
_atom_type_scat_dispersion_imag
_atom_type_scat_source
C C 0.0033 0.0016 'International Tables Vol C Tables 4.2.6.8 and 6.1.1.4'
H H 0.0000 0.0000 'International Tables Vol C Tables 4.2.6.8 and 6.1.1.4'
B B 0.0013 0.0007 'International Tables Vol C Tables 4.2.6.8 and 6.1.1.4'
O O 0.0106 0.0060 'International Tables Vol C Tables 4.2.6.8 and 6.1.1.4'
F F 0.0171 0.0103 'International Tables Vol C Tables 4.2.6.8 and 6.1.1.4'
P P 0.1023 0.0942 'International Tables Vol C Tables 4.2.6.8 and 6.1.1.4'
Cl Cl 0.1484 0.1585 'International Tables Vol C Tables 4.2.6.8 and 6.1.1.4'
Os Os -1.2165 7.6030 'International Tables Vol C Tables 4.2.6.8 and 6.1.1.4'

loop_
_geom_angle_atom_site_label_1
_geom_angle_atom_site_label_2
_geom_angle_atom_site_label_3
_geom_angle
C15 Os C1 91.79(14)
C15 Os Cl 156.41(10)
C1 Os Cl 111.79(10)
C15 Os P1 89.04(10)
C1 Os P1 105.77(10)
Cl Os P1 84.20(3)
C15 Os P2 89.94(10)
C1 Os P2 98.46(10)
Cl Os P2 87.15(3)
P1 Os P2 155.78(3)
C22 P1 C19 110.57(16)
C22 P1 C16 102.87(15)
C19 P1 C16 104.98(15)
C22 P1 Os 116.17(11)
C19 P1 Os 112.59(11)
C16 P1 Os 108.56(11)
C25 P2 C31A 96.0(3)
C25 P2 C28 105.02(16)
C31A P2 C28 114.8(3)
C25 P2 C31B 114.5(3)
C31A P2 C31B 21.0(3)
C28 P2 C31B 98.9(2)
C25 P2 Os 108.31(13)
C31A P2 Os 116.8(2)
C28 P2 Os 113.35(11)
C31B P2 Os 116.0(2)
F4 B F1 109.9(4)
F4 B F3 111.6(4)
F1 B F3 109.1(4)
F4 B F2 108.1(4)
F1 B F2 110.3(4)
F3 B F2 107.8(3)
C2 C1 C8 115.0(3)
C2 C1 Os 132.0(2)
C8 C1 Os 112.5(2)
C3 C2 C7 116.7(3)
C3 C2 C1 122.7(3)
C7 C2 C1 120.5(3)
C4 C3 C2 121.7(3)
C4 C3 H3 119.2
C2 C3 H3 119.2
C3 C4 C5 119.9(4)
C3 C4 H4 120.1
C5 C4 H4 120.1
C6 C5 C4 119.5(4)
C6 C5 H5 120.3
C4 C5 H5 120.3
C5 C6 C7 120.9(4)
C5 C6 H6 119.5
C7 C6 H6 119.5
C6 C7 C2 121.3(4)
C6 C7 H7 119.3
C2 C7 H7 119.3
C9 C8 C1 119.6(3)
C9 C8 H8A 107.4
C1 C8 H8A 107.4
C9 C8 H8B 107.4
C1 C8 H8B 107.4
H8A C8 H8B 106.9
C10 C9 C14 118.3(3)
C10 C9 C8 125.1(3)
C14 C9 C8 116.6(3)
C9 C10 C11 120.3(3)
C9 C10 H10 119.8
C11 C10 H10 119.8
C12 C11 C10 120.7(4)
C12 C11 H11 119.7
C10 C11 H11 119.7
C13 C12 C11 119.2(3)
C13 C12 H12 120.4
C11 C12 H12 120.4
C12 C13 C14 120.5(4)
C12 C13 H13 119.8
C14 C13 H13 119.8
C13 C14 C9 121.0(4)
C13 C14 H14 119.5
C9 C14 H14 119.5
O C15 Os 173.8(3)
C17 C16 C18 111.4(3)
C17 C16 P1 114.4(2)
C18 C16 P1 112.1(2)
C17 C16 H16 106.1
C18 C16 H16 106.1
P1 C16 H16 106.1
C16 C17 H17A 109.5
C16 C17 H17B 109.5
H17A C17 H17B 109.5
C16 C17 H17C 109.5
H17A C17 H17C 109.5
H17B C17 H17C 109.5
C16 C18 H18A 109.5
C16 C18 H18B 109.5
H18A C18 H18B 109.5
C16 C18 H18C 109.5
H18A C18 H18C 109.5
H18B C18 H18C 109.5
C21 C19 C20 110.2(3)
C21 C19 P1 116.4(2)
C20 C19 P1 110.9(2)
C21 C19 H19 106.2
C20 C19 H19 106.2
P1 C19 H19 106.2
C19 C20 H20A 109.5
C19 C20 H20B 109.5
H20A C20 H20B 109.5
C19 C20 H20C 109.5
H20A C20 H20C 109.5
H20B C20 H20C 109.5
C19 C21 H21A 109.5
C19 C21 H21B 109.5
H21A C21 H21B 109.5
C19 C21 H21C 109.5
H21A C21 H21C 109.5
H21B C21 H21C 109.5
C23 C22 C24 111.0(3)
C23 C22 P1 114.9(2)
C24 C22 P1 114.1(2)
C23 C22 H22 105.3
C24 C22 H22 105.3
P1 C22 H22 105.3
C22 C23 H23A 109.5
C22 C23 H23B 109.5
H23A C23 H23B 109.5
C22 C23 H23C 109.5
H23A C23 H23C 109.5
H23B C23 H23C 109.5
C22 C24 H24A 109.5
C22 C24 H24B 109.5
H24A C24 H24B 109.5
C22 C24 H24C 109.5
H24A C24 H24C 109.5
H24B C24 H24C 109.5
C26 C25 C27 109.2(3)
C26 C25 P2 114.2(3)
C27 C25 P2 111.0(3)
C26 C25 H25 107.4
C27 C25 H25 107.4
P2 C25 H25 107.4
C25 C26 H26A 109.5
C25 C26 H26B 109.5
H26A C26 H26B 109.5
C25 C26 H26C 109.5
H26A C26 H26C 109.5
H26B C26 H26C 109.5
C25 C27 H27A 109.5
C25 C27 H27B 109.5
H27A C27 H27B 109.5
C25 C27 H27C 109.5
H27A C27 H27C 109.5
H27B C27 H27C 109.5
C29 C28 C30 109.0(3)
C29 C28 P2 113.5(3)
C30 C28 P2 116.0(2)
C29 C28 H28 105.9
C30 C28 H28 105.9
P2 C28 H28 105.9
C28 C29 H29A 109.5
C28 C29 H29B 109.5
H29A C29 H29B 109.5
C28 C29 H29C 109.5
H29A C29 H29C 109.5
H29B C29 H29C 109.5
C28 C30 H30A 109.5
C28 C30 H30B 109.5
H30A C30 H30B 109.5
C28 C30 H30C 109.5
H30A C30 H30C 109.5
H30B C30 H30C 109.5
C32A C31A C33A 111.6(7)
C32A C31A P2 114.2(5)
C33A C31A P2 113.7(7)
C32A C31A H31A 105.5
C33A C31A H31A 105.5
P2 C31A H31A 105.5
C32B C31B C33B 109.9(7)
C32B C31B P2 114.0(5)
C33B C31B P2 111.6(7)
C32B C31B H31B 106.9
C33B C31B H31B 106.9
P2 C31B H31B 106.9
C31B C32B H32D 109.5
C31B C32B H32E 109.5
H32D C32B H32E 109.5
C31B C32B H32F 109.5
H32D C32B H32F 109.5
H32E C32B H32F 109.5
C31B C33B H33D 109.5
C31B C33B H33E 109.5
H33D C33B H33E 109.5
C31B C33B H33F 109.5
H33D C33B H33F 109.5
H33E C33B H33F 109.5

loop_
_geom_bond_atom_site_label_1
_geom_bond_atom_site_label_2
_geom_bond_distance
Os C15 1.835(4)
Os C1 1.888(3)
Os Cl 2.3839(8)
Os P1 2.4592(8)
Os P2 2.4630(9)
P1 C22 1.847(3)
P1 C19 1.849(3)
P1 C16 1.852(3)
P2 C25 1.849(4)
P2 C31A 1.857(6)
P2 C28 1.858(3)
P2 C31B 1.875(7)
F1 B 1.368(5)
F2 B 1.382(5)
F3 B 1.372(5)
F4 B 1.361(5)
O C15 1.156(4)
C1 C2 1.488(5)
C1 C8 1.534(4)
C2 C3 1.389(5)
C2 C7 1.404(5)
C3 C4 1.384(5)
C3 H3 0.9500
C4 C5 1.385(5)
C4 H4 0.9500
C5 C6 1.363(5)
C5 H5 0.9500
C6 C7 1.372(5)
C6 H6 0.9500
C7 H7 0.9500
C8 C9 1.527(4)
C8 H8A 0.9900
C8 H8B 0.9900
C9 C10 1.379(5)
C9 C14 1.389(5)
C10 C11 1.393(5)
C10 H10 0.9500
C11 C12 1.379(5)
C11 H11 0.9500
C12 C13 1.365(5)
C12 H12 0.9500
C13 C14 1.386(5)
C13 H13 0.9500
C14 H14 0.9500
C16 C17 1.524(4)
C16 C18 1.531(4)
C16 H16 1.0000
C17 H17A 0.9800
C17 H17B 0.9800
C17 H17C 0.9800
C18 H18A 0.9800
C18 H18B 0.9800
C18 H18C 0.9800
C19 C21 1.528(4)
C19 C20 1.530(5)
C19 H19 1.0000
C20 H20A 0.9800
C20 H20B 0.9800
C20 H20C 0.9800
C21 H21A 0.9800
C21 H21B 0.9800
C21 H21C 0.9800
C22 C23 1.523(5)
C22 C24 1.532(4)
C22 H22 1.0000
C23 H23A 0.9800
C23 H23B 0.9800
C23 H23C 0.9800
C24 H24A 0.9800
C24 H24B 0.9800
C24 H24C 0.9800
C25 C26 1.535(5)
C25 C27 1.542(5)
C25 H25 1.0000
C26 H26A 0.9800
C26 H26B 0.9800
C26 H26C 0.9800
C27 H27A 0.9800
C27 H27B 0.9800
C27 H27C 0.9800
C28 C29 1.527(5)
C28 C30 1.531(4)
C28 H28 1.0000
C29 H29A 0.9800
C29 H29B 0.9800
C29 H29C 0.9800
C30 H30A 0.9800
C30 H30B 0.9800
C30 H30C 0.9800
C31A C32A 1.514(7)
C31A C33A 1.535(7)
C31A H31A 1.0000
C32A H32A 0.9800
C32A H32B 0.9800
C32A H32C 0.9800
C33A H33A 0.9800
C33A H33B 0.9800
C33A H33C 0.9800
C31B C32B 1.521(7)
C31B C33B 1.534(7)
C31B H31B 1.0000
C32B H32D 0.9800
C32B H32E 0.9800
C32B H32F 0.9800
C33B H33D 0.9800
C33B H33E 0.9800
C33B H33F 0.9800
